data_4509673
loop_
_publ_author_name
'Zhu, Yuan-Yuan'
'Wang, Gui-Tao'
'Wang, Ren-Xiao'
'Li, Zhan-Ting'

_publ_section_title
;
 Intramolecular Six-Membered and Three-Center
 C&#x2212;H&#x00B7;&#x00B7;&#x00B7;O Hydrogen Bonding in
 1,4-Diphenyl-1,2,3-Triazoles
;
_journal_issue 11
_journal_name_full 'Crystal Growth &amp; Design'
_journal_page_first 4778
_journal_paper_doi 10.1021/cg9006197
_journal_volume 9
_journal_year 2009
_chemical_formula_sum 'C30 H32 N6 O2'
_chemical_formula_weight 508.62
_chemical_name_systematic
; 
 ? 
;
_space_group_IT_number 2
_symmetry_cell_setting triclinic
_symmetry_space_group_name_Hall '-P 1'
_symmetry_space_group_name_H-M 'P -1'
_atom_sites_solution_hydrogens geom
_atom_sites_solution_primary direct
_atom_sites_solution_secondary difmap
_audit_creation_method SHELXL-97
_cell_angle_alpha 101.280(5)
_cell_angle_beta 94.111(5)
_cell_angle_gamma 97.453(5)
_cell_formula_units_Z 1
_cell_length_a 6.0065(18)
_cell_length_b 7.828(2)
_cell_length_c 14.679(4)
_cell_measurement_reflns_used 1067
_cell_measurement_temperature 293(2)
_cell_measurement_theta_max 46.479
_cell_measurement_theta_min 5.364
_cell_volume 667.8(3)
_computing_cell_refinement 'Bruker SMART'
_computing_data_collection 'Bruker SMART'
_computing_data_reduction 'Bruker SHELXTL'
_computing_molecular_graphics 'Bruker SHELXTL'
_computing_publication_material 'Bruker SHELXTL'
_computing_structure_refinement 'SHELXL-97 (Sheldrick, 1997)'
_computing_structure_solution 'SHELXS-97 (Sheldrick, 1990)'
_diffrn_ambient_temperature 293(2)
_diffrn_measured_fraction_theta_full 0.983
_diffrn_measured_fraction_theta_max 0.983
_diffrn_measurement_device_type 'CCD area detector'
_diffrn_measurement_method 'phi and omega scans'
_diffrn_radiation_monochromator graphite
_diffrn_radiation_source 'fine-focus sealed tube'
_diffrn_radiation_type MoK\a
_diffrn_radiation_wavelength 0.71073
_diffrn_reflns_av_R_equivalents 0.1297
_diffrn_reflns_av_sigmaI/netI 0.1138
_diffrn_reflns_limit_h_max 7
_diffrn_reflns_limit_h_min -7
_diffrn_reflns_limit_k_max 9
_diffrn_reflns_limit_k_min -5
_diffrn_reflns_limit_l_max 16
_diffrn_reflns_limit_l_min -17
_diffrn_reflns_number 3515
_diffrn_reflns_theta_full 25.50
_diffrn_reflns_theta_max 25.50
_diffrn_reflns_theta_min 2.68
_exptl_absorpt_coefficient_mu 0.082
_exptl_absorpt_correction_T_max 1.0000
_exptl_absorpt_correction_T_min 0.7523
_exptl_absorpt_correction_type empirical
_exptl_absorpt_process_details sadabs
_exptl_crystal_colour colorless
_exptl_crystal_density_diffrn 1.265
_exptl_crystal_density_method 'not measured'
_exptl_crystal_description prismatic
_exptl_crystal_F_000 270
_exptl_crystal_size_max 0.368
_exptl_crystal_size_mid 0.139
_exptl_crystal_size_min 0.062
_refine_diff_density_max 0.279
_refine_diff_density_min -0.218
_refine_diff_density_rms 0.057
_refine_ls_extinction_coef 0.014(4)
_refine_ls_extinction_expression Fc^*^=kFc[1+0.001xFc^2^\l^3^/sin(2\q)]^-1/4^
_refine_ls_extinction_method SHELXL
_refine_ls_goodness_of_fit_ref 0.994
_refine_ls_hydrogen_treatment constr
_refine_ls_matrix_type full
_refine_ls_number_parameters 175
_refine_ls_number_reflns 2454
_refine_ls_number_restraints 0
_refine_ls_restrained_S_all 0.994
_refine_ls_R_factor_all 0.0892
_refine_ls_R_factor_gt 0.0647
_refine_ls_shift/su_max 0.000
_refine_ls_shift/su_mean 0.000
_refine_ls_structure_factor_coef Fsqd
_refine_ls_weighting_details 'calc w=1/[\s^2^(Fo^2^)+(0.0839P)^2^+0.0000P] where P=(Fo^2^+2Fc^2^)/3'
_refine_ls_weighting_scheme calc
_refine_ls_wR_factor_gt 0.1559
_refine_ls_wR_factor_ref 0.1706
_reflns_number_gt 1723
_reflns_number_total 2454
_reflns_threshold_expression >2sigma(I)
_cod_data_source_file cg9006197sup1.cif
_cod_data_source_block cd2960
_cod_depositor_comments
;
The following automatic conversions were performed:

'_symmetry_cell_setting' value 'Triclinic' changed to 'triclinic'
according to /home/saulius/struct/CIF-dictionaries/cif_core.dic
dictionary named 'cif_core.dic' version 2.4.2 from 2011-04-26.

Automatic conversion script
Id: cif_fix_values 1891 2012-01-12 08:04:46Z andrius 
;
_cod_original_sg_symbol_H-M P-1
_cod_database_code 4509673

loop_
_symmetry_equiv_pos_as_xyz
'x, y, z'
'-x, -y, -z'

loop_
_atom_site_label
_atom_site_type_symbol
_atom_site_fract_x
_atom_site_fract_y
_atom_site_fract_z
_atom_site_U_iso_or_equiv
_atom_site_adp_type
_atom_site_occupancy
_atom_site_symmetry_multiplicity
_atom_site_calc_flag
_atom_site_refinement_flags
N1 N 0.2328(3) 0.7535(3) 0.41738(13) 0.0457(5) Uani 1 1 d .
N2 N 0.4607(3) 0.7750(3) 0.42240(16) 0.0605(6) Uani 1 1 d .
N3 N 0.5236(3) 0.9013(3) 0.37944(16) 0.0588(6) Uani 1 1 d .
O1 O -0.0025(3) 1.0061(2) 0.22070(12) 0.0630(6) Uani 1 1 d .
C1 C 0.1531(4) 0.8671(3) 0.37051(15) 0.0460(6) Uani 1 1 d .
H1 H 0.0027 0.8789 0.3573 0.055 Uiso 1 1 calc R
C2 C 0.3381(4) 0.9619(3) 0.34627(16) 0.0461(6) Uani 1 1 d .
C3 C 0.3574(4) 1.1095(3) 0.29750(16) 0.0480(6) Uani 1 1 d .
C4 C 0.5536(4) 1.2334(4) 0.31362(19) 0.0606(7) Uani 1 1 d .
H4 H 0.6750 1.2181 0.3527 0.073 Uiso 1 1 calc R
C5 C 0.5696(5) 1.3774(4) 0.2726(2) 0.0699(8) Uani 1 1 d .
H5 H 0.7016 1.4581 0.2836 0.084 Uiso 1 1 calc R
C6 C 0.3916(6) 1.4021(4) 0.2156(2) 0.0738(9) Uani 1 1 d .
H6 H 0.4015 1.5020 0.1899 0.089 Uiso 1 1 calc R
C7 C 0.1963(5) 1.2799(4) 0.19568(19) 0.0648(8) Uani 1 1 d .
H7 H 0.0772 1.2957 0.1556 0.078 Uiso 1 1 calc R
C8 C 0.1818(4) 1.1345(3) 0.23626(17) 0.0515(6) Uani 1 1 d .
C9 C 0.1130(4) 0.6239(3) 0.45946(15) 0.0441(6) Uani 1 1 d .
C10 C 0.1964(4) 0.4689(3) 0.46066(18) 0.0532(7) Uani 1 1 d .
H10 H 0.3283 0.4481 0.4336 0.064 Uiso 1 1 calc R
C11 C -0.0838(4) 0.6552(3) 0.49801(17) 0.0513(6) Uani 1 1 d .
H11 H -0.1403 0.7597 0.4961 0.062 Uiso 1 1 calc R
C12 C -0.1626(4) 0.9910(3) 0.14184(17) 0.0546(7) Uani 1 1 d .
H12A H -0.0860 1.0016 0.0868 0.066 Uiso 1 1 calc R
H12B H -0.2575 1.0827 0.1531 0.066 Uiso 1 1 calc R
C13 C -0.3033(4) 0.8114(3) 0.12811(18) 0.0564(7) Uani 1 1 d .
H13 H -0.3604 0.7999 0.1878 0.068 Uiso 1 1 calc R
C14 C -0.1617(5) 0.6671(4) 0.1013(2) 0.0834(10) Uani 1 1 d .
H14A H -0.1035 0.6755 0.0428 0.125 Uiso 1 1 calc R
H14B H -0.2529 0.5546 0.0953 0.125 Uiso 1 1 calc R
H14C H -0.0385 0.6795 0.1486 0.125 Uiso 1 1 calc R
C15 C -0.5045(5) 0.7973(5) 0.0573(2) 0.0861(10) Uani 1 1 d .
H15A H -0.5924 0.8888 0.0783 0.129 Uiso 1 1 calc R
H15B H -0.5958 0.6846 0.0507 0.129 Uiso 1 1 calc R
H15C H -0.4529 0.8096 -0.0018 0.129 Uiso 1 1 calc R

loop_
_atom_site_aniso_label
_atom_site_aniso_U_11
_atom_site_aniso_U_22
_atom_site_aniso_U_33
_atom_site_aniso_U_23
_atom_site_aniso_U_13
_atom_site_aniso_U_12
N1 0.0443(11) 0.0477(12) 0.0440(11) 0.0045(9) 0.0002(8) 0.0123(9)
N2 0.0482(13) 0.0694(15) 0.0670(14) 0.0147(12) 0.0070(10) 0.0184(11)
N3 0.0508(13) 0.0610(14) 0.0637(14) 0.0087(12) 0.0084(10) 0.0104(11)
O1 0.0634(11) 0.0616(11) 0.0601(11) 0.0250(9) -0.0105(8) -0.0145(9)
C1 0.0464(13) 0.0481(14) 0.0419(13) 0.0053(11) -0.0005(10) 0.0104(11)
C2 0.0446(13) 0.0457(14) 0.0436(13) -0.0017(11) 0.0041(10) 0.0079(11)
C3 0.0523(14) 0.0456(14) 0.0407(12) -0.0032(11) 0.0097(10) 0.0026(11)
C4 0.0574(16) 0.0599(17) 0.0546(15) -0.0043(13) 0.0086(12) -0.0045(13)
C5 0.0721(19) 0.0609(18) 0.0659(18) 0.0002(15) 0.0191(15) -0.0167(14)
C6 0.094(2) 0.0526(17) 0.070(2) 0.0107(15) 0.0185(17) -0.0122(16)
C7 0.0786(19) 0.0560(17) 0.0591(17) 0.0190(14) 0.0059(14) -0.0030(15)
C8 0.0561(15) 0.0475(15) 0.0459(13) 0.0042(11) 0.0081(11) -0.0038(12)
C9 0.0477(13) 0.0490(14) 0.0345(11) 0.0024(10) -0.0011(9) 0.0155(11)
C10 0.0486(14) 0.0576(16) 0.0572(15) 0.0101(13) 0.0124(11) 0.0208(12)
C11 0.0513(14) 0.0505(15) 0.0540(14) 0.0083(12) 0.0026(11) 0.0204(12)
C12 0.0617(16) 0.0548(15) 0.0444(13) 0.0093(12) -0.0012(11) 0.0024(12)
C13 0.0589(15) 0.0563(16) 0.0493(14) 0.0074(12) 0.0094(12) -0.0055(12)
C14 0.092(2) 0.0572(18) 0.095(2) 0.0019(17) 0.0181(19) 0.0040(17)
C15 0.078(2) 0.091(2) 0.074(2) 0.0054(18) -0.0111(16) -0.0134(18)

loop_
_atom_type_symbol
_atom_type_description
_atom_type_scat_dispersion_real
_atom_type_scat_dispersion_imag
_atom_type_scat_source
C C 0.0033 0.0016 'International Tables Vol C Tables 4.2.6.8 and 6.1.1.4'
H H 0.0000 0.0000 'International Tables Vol C Tables 4.2.6.8 and 6.1.1.4'
N N 0.0061 0.0033 'International Tables Vol C Tables 4.2.6.8 and 6.1.1.4'
O O 0.0106 0.0060 'International Tables Vol C Tables 4.2.6.8 and 6.1.1.4'

loop_
_geom_angle_atom_site_label_1
_geom_angle_atom_site_label_2
_geom_angle_atom_site_label_3
_geom_angle
_geom_angle_site_symmetry_1
_geom_angle_site_symmetry_3
C1 N1 N2 110.2(2) . .
C1 N1 C9 129.53(19) . .
N2 N1 C9 120.30(18) . .
N3 N2 N1 107.14(19) . .
N2 N3 C2 109.4(2) . .
C8 O1 C12 119.63(19) . .
N1 C1 C2 105.7(2) . .
N1 C1 H1 127.2 . .
C2 C1 H1 127.2 . .
N3 C2 C1 107.6(2) . .
N3 C2 C3 121.6(2) . .
C1 C2 C3 130.7(2) . .
C8 C3 C4 117.7(2) . .
C8 C3 C2 122.0(2) . .
C4 C3 C2 120.3(2) . .
C5 C4 C3 121.0(3) . .
C5 C4 H4 119.5 . .
C3 C4 H4 119.5 . .
C6 C5 C4 120.0(3) . .
C6 C5 H5 120.0 . .
C4 C5 H5 120.0 . .
C5 C6 C7 120.8(3) . .
C5 C6 H6 119.6 . .
C7 C6 H6 119.6 . .
C8 C7 C6 118.9(3) . .
C8 C7 H7 120.5 . .
C6 C7 H7 120.5 . .
O1 C8 C7 123.5(2) . .
O1 C8 C3 115.1(2) . .
C7 C8 C3 121.4(2) . .
C10 C9 C11 120.7(2) . .
C10 C9 N1 119.3(2) . .
C11 C9 N1 119.9(2) . .
C9 C10 C11 119.7(2) . 2_566
C9 C10 H10 120.2 . .
C11 C10 H10 120.2 2_566 .
C10 C11 C9 119.6(2) 2_566 .
C10 C11 H11 120.2 2_566 .
C9 C11 H11 120.2 . .
O1 C12 C13 106.6(2) . .
O1 C12 H12A 110.4 . .
C13 C12 H12A 110.4 . .
O1 C12 H12B 110.4 . .
C13 C12 H12B 110.4 . .
H12A C12 H12B 108.6 . .
C14 C13 C12 110.9(2) . .
C14 C13 C15 112.3(3) . .
C12 C13 C15 110.0(2) . .
C14 C13 H13 107.8 . .
C12 C13 H13 107.8 . .
C15 C13 H13 107.8 . .
C13 C14 H14A 109.5 . .
C13 C14 H14B 109.5 . .
H14A C14 H14B 109.5 . .
C13 C14 H14C 109.5 . .
H14A C14 H14C 109.5 . .
H14B C14 H14C 109.5 . .
C13 C15 H15A 109.5 . .
C13 C15 H15B 109.5 . .
H15A C15 H15B 109.5 . .
C13 C15 H15C 109.5 . .
H15A C15 H15C 109.5 . .
H15B C15 H15C 109.5 . .

loop_
_geom_bond_atom_site_label_1
_geom_bond_atom_site_label_2
_geom_bond_distance
_geom_bond_site_symmetry_2
N1 C1 1.340(3) .
N1 N2 1.352(3) .
N1 C9 1.431(3) .
N2 N3 1.304(3) .
N3 C2 1.361(3) .
O1 C8 1.369(3) .
O1 C12 1.427(3) .
C1 C2 1.363(3) .
C1 H1 0.9300 .
C2 C3 1.470(3) .
C3 C8 1.395(3) .
C3 C4 1.400(3) .
C4 C5 1.374(4) .
C4 H4 0.9300 .
C5 C6 1.367(4) .
C5 H5 0.9300 .
C6 C7 1.388(4) .
C6 H6 0.9300 .
C7 C8 1.380(3) .
C7 H7 0.9300 .
C9 C10 1.374(3) .
C9 C11 1.377(3) .
C10 C11 1.374(3) 2_566
C10 H10 0.9300 .
C11 C10 1.374(3) 2_566
C11 H11 0.9300 .
C12 C13 1.512(3) .
C12 H12A 0.9700 .
C12 H12B 0.9700 .
C13 C14 1.509(4) .
C13 C15 1.514(4) .
C13 H13 0.9800 .
C14 H14A 0.9600 .
C14 H14B 0.9600 .
C14 H14C 0.9600 .
C15 H15A 0.9600 .
C15 H15B 0.9600 .
C15 H15C 0.9600 .

loop_
_geom_hbond_atom_site_label_D
_geom_hbond_atom_site_label_H
_geom_hbond_atom_site_label_A
_geom_hbond_distance_DH
_geom_hbond_distance_HA
_geom_hbond_distance_DA
_geom_hbond_angle_DHA
_geom_hbond_site_symmetry_A
C11 H11 N2 0.93 2.59 3.199(3) 124.0 1_455
C10 H10 N2 0.93 2.62 2.871(4) 96.1 .
C1 H1 O1 0.93 2.41 2.792(3) 104.7 .

loop_
_geom_torsion_atom_site_label_1
_geom_torsion_atom_site_label_2
_geom_torsion_atom_site_label_3
_geom_torsion_atom_site_label_4
_geom_torsion
_geom_torsion_site_symmetry_4
C1 N1 N2 N3 0.3(3) .
C9 N1 N2 N3 -179.43(19) .
N1 N2 N3 C2 -0.2(3) .
N2 N1 C1 C2 -0.2(2) .
C9 N1 C1 C2 179.4(2) .
N2 N3 C2 C1 0.0(3) .
N2 N3 C2 C3 177.7(2) .
N1 C1 C2 N3 0.1(2) .
N1 C1 C2 C3 -177.3(2) .
N3 C2 C3 C8 157.3(2) .
C1 C2 C3 C8 -25.6(4) .
N3 C2 C3 C4 -24.5(3) .
C1 C2 C3 C4 152.6(2) .
C8 C3 C4 C5 1.9(4) .
C2 C3 C4 C5 -176.4(2) .
C3 C4 C5 C6 0.5(4) .
C4 C5 C6 C7 -2.4(4) .
C5 C6 C7 C8 1.7(4) .
C12 O1 C8 C7 17.6(4) .
C12 O1 C8 C3 -162.8(2) .
C6 C7 C8 O1 -179.6(2) .
C6 C7 C8 C3 0.9(4) .
C4 C3 C8 O1 177.8(2) .
C2 C3 C8 O1 -3.9(3) .
C4 C3 C8 C7 -2.6(3) .
C2 C3 C8 C7 175.7(2) .
C1 N1 C9 C10 146.4(2) .
N2 N1 C9 C10 -34.0(3) .
C1 N1 C9 C11 -33.5(3) .
N2 N1 C9 C11 146.1(2) .
C11 C9 C10 C11 -0.9(4) 2_566
N1 C9 C10 C11 179.2(2) 2_566
C10 C9 C11 C10 0.9(4) 2_566
N1 C9 C11 C10 -179.2(2) 2_566
C8 O1 C12 C13 164.0(2) .
O1 C12 C13 C14 -65.5(3) .
O1 C12 C13 C15 169.6(2) .
